data_2310148
loop_
_publ_author_name
'Wilsdorf, H.'

_publ_section_title
;
 Die Kristallstruktur des einwertigen Kupferazids, CuN~3~
;
_journal_issue 3
_journal_name_full 'Acta Crystallographica'
_journal_page_first 115
_journal_page_last 118
_journal_paper_doi 10.1107/S0365110X48000314
_journal_volume 1
_journal_year 1948
_chemical_formula_sum 'Cu N3'
_chemical_name_systematic 'Cu(I) azide'
_space_group_IT_number 88
_symmetry_space_group_name_Hall 'I 4bw -1bw'
_symmetry_space_group_name_H-M 'I 41/a :1'
_cell_angle_alpha 90
_cell_angle_beta 90
_cell_angle_gamma 90
_cell_formula_units_Z 8
_cell_length_a 8.653(10)
_cell_length_b 8.653(10)
_cell_length_c 5.594(10)
_cell_volume 418.8(10)
_diffrn_radiation_type 'Cu K\a'
_exptl_crystal_density_diffrn 3.34
_exptl_crystal_density_meas 3.26
_exptl_crystal_density_method pyknometrisch
_pd_block_id 1948-01-15|CuN3|H.Wilsdorf|a00031
_cod_data_source_file a00031.cif
_cod_data_source_block a00031
_cod_original_sg_symbol_H-M 'I 41/a'
_cod_database_code 2310148

loop_
_symmetry_equiv_pos_as_xyz
X,Y,Z
1/2-X,1/2-Y,1/2+Z
-Y,1/2+X,1/4+Z
1/2+Y,-X,3/4+Z
-X,1/2-Y,1/4-Z
1/2+X,Y,3/4-Z
Y,-X,-Z
1/2-Y,1/2+X,1/2-Z
1/2+X,1/2+Y,1/2+Z
-X,-Y,Z
1/2-Y,X,3/4+Z
Y,1/2-X,1/4+Z
1/2-X,-Y,3/4-Z
X,1/2+Y,1/4-Z
1/2+Y,1/2-X,1/2-Z
-Y,X,-Z

loop_
_atom_site_label
_atom_site_Wyckoff_symbol
_atom_site_fract_x
_atom_site_fract_y
_atom_site_fract_z
Cu d 0 0.25 0.625
N1 c 0 0.25 0.125
N2 f 0.077 0.173 0.250
